data_4110241
loop_
_publ_author_name
'Kristine A. Nolin'
'Jennifer R. Krumper'
'Michael D. Pluth'
'Robert G. Bergman'
'F. Dean Toste'

_publ_section_title
;
 Analysis of an Unprecedented Mechanism for the Catalytic Hydrosilylation
 of Carbonyl Compounds
;
_journal_name_full 'Journal of the American Chemical Society'
_journal_page_first 14684
_journal_page_last 14696
_journal_paper_doi 10.1021/ja074477n
_journal_volume 129
_journal_year 2007
_chemical_formula_moiety 'C37 H34 I O2 P2 Re '
_chemical_formula_sum 'C37 H34 I O2 P2 Re'
_chemical_formula_weight 885.73
_space_group_IT_number 14
_symmetry_cell_setting monoclinic
_symmetry_Int_Tables_number 14
_symmetry_space_group_name_Hall '-P 2yn'
_symmetry_space_group_name_H-M 'P 1 21/n 1'
_audit_creation_date 'Tue May 23 11:42:15 2006'
_audit_creation_method 'by teXsan'
_cell_angle_alpha 90
_cell_angle_beta 104.936(3)
_cell_angle_gamma 90
_cell_formula_units_Z 4
_cell_length_a 15.599(3)
_cell_length_b 12.870(3)
_cell_length_c 17.763(3)
_cell_measurement_reflns_used 4705
_cell_measurement_temperature 108.2
_cell_measurement_theta_max 25.7
_cell_measurement_theta_min 3.4
_cell_volume 3445.6(12)
_computing_cell_refinement 'Bruker-AXS SAINT v6.40'
_computing_data_collection 'Bruker-AXS SMART v5.054'
_computing_data_reduction 'Bruker-AXS SAINT v6.40'
_computing_publication_material teXsan
_computing_structure_refinement teXsan
_computing_structure_solution SIR97
_diffrn_measured_fraction_theta_full 0.9413
_diffrn_measured_fraction_theta_max 0.9413
_diffrn_measurement_device_type 'Bruker SMART 1000'
_diffrn_measurement_method \w-scans
_diffrn_radiation_type 'Mo K\a'
_diffrn_radiation_wavelength 0.7107
_diffrn_reflns_av_R_equivalents 0.022
_diffrn_reflns_limit_h_max 19
_diffrn_reflns_limit_h_min 0
_diffrn_reflns_limit_k_max 15
_diffrn_reflns_limit_k_min 0
_diffrn_reflns_limit_l_max 21
_diffrn_reflns_limit_l_min -21
_diffrn_reflns_number 16768
_diffrn_reflns_theta_full 26.36
_diffrn_reflns_theta_max 26.36
_diffrn_standards_decay_% 0
_diffrn_standards_interval_count 0
_diffrn_standards_interval_time 0
_diffrn_standards_number 0
_exptl_absorpt_coefficient_mu 4.548
_exptl_absorpt_correction_T_max 0.441
_exptl_absorpt_correction_T_min 0.384
_exptl_absorpt_correction_type empirical
_exptl_absorpt_process_details 'Blessing, 1995'
_exptl_crystal_colour red
_exptl_crystal_density_diffrn 1.707
_exptl_crystal_description block
_exptl_crystal_F_000 1720.00
_exptl_crystal_size_max 0.210
_exptl_crystal_size_mid 0.190
_exptl_crystal_size_min 0.180
_refine_diff_density_max 5.83
_refine_diff_density_min -0.64
_refine_ls_extinction_method none
_refine_ls_goodness_of_fit_ref 2.334
_refine_ls_hydrogen_treatment constr
_refine_ls_number_parameters 388
_refine_ls_number_reflns 4790
_refine_ls_R_factor_all 0.0448
_refine_ls_R_factor_gt 0.0448
_refine_ls_shift/su_max 0.0587
_refine_ls_structure_factor_coef F
_refine_ls_weighting_details 'w = 1/[\s^2^(Fo) + 0.00022|Fo|^2^]'
_refine_ls_weighting_scheme calc
_refine_ls_wR_factor_all 0.0562
_refine_ls_wR_factor_ref 0.0562
_reflns_number_gt 4790
_reflns_number_total 6628
_reflns_threshold_expression F^2^>3.0\s(F^2^)
_cod_data_source_file ja074477nsi20070619_011112.cif
_cod_data_source_block Kristine's_Re_second_try
_cod_original_cell_volume 3445(1)
_cod_original_sg_symbol_H-M 'P 21/n '
_cod_original_formula_sum 'C37 H34 I O2 P2 Re '
_cod_database_code 4110241

loop_
_symmetry_equiv_pos_as_xyz
x,y,z
1/2-x,1/2+y,1/2-z
-x,-y,-z
1/2+x,1/2-y,1/2+z

loop_
_atom_site_label
_atom_site_type_symbol
_atom_site_fract_x
_atom_site_fract_y
_atom_site_fract_z
_atom_site_U_iso_or_equiv
_atom_site_adp_type
_atom_site_occupancy
_atom_site_calc_flag
_atom_site_refinement_flags
Re1 Re 0.52390(2) 0.36515(3) 0.28461(2) 0.0252(1) Uani 1.00 d .
I1 I 0.62269(4) 0.40848(5) 0.17510(4) 0.0265(2) Uani 0.93 d P
I2 I 0.4618 0.3439 0.4175 0.0200 Uiso 0.08 d P
P1 P 0.4675(2) 0.5456(2) 0.2826(2) 0.0278(7) Uani 1.00 d .
P2 P 0.5779(2) 0.1838(2) 0.3025(1) 0.0273(7) Uani 1.00 d .
O1 O 0.6246(4) 0.4047(5) 0.3649(4) 0.029(2) Uani 1.00 d .
O2 O 0.4262(4) 0.3259(5) 0.2223(4) 0.035(2) Uani 1.00 d .
C1 C 0.6597(8) 0.4161(9) 0.4462(7) 0.054(4) Uani 1.00 d .
C2 C 0.4458(6) 0.6166(7) 0.1901(6) 0.033(3) Uani 1.00 d .
C3 C 0.4149(6) 0.5590(8) 0.1227(6) 0.036(3) Uani 1.00 d .
C4 C 0.3943(8) 0.6092(9) 0.0529(6) 0.047(4) Uani 1.00 d .
C5 C 0.4031(7) 0.7142(9) 0.0468(7) 0.047(4) Uani 1.00 d .
C6 C 0.4324(7) 0.7720(8) 0.1130(7) 0.045(3) Uani 1.00 d .
C7 C 0.4547(7) 0.7227(8) 0.1864(7) 0.041(3) Uani 1.00 d .
C8 C 0.5453(6) 0.6254(7) 0.3529(6) 0.032(3) Uani 1.00 d .
C9 C 0.6202(7) 0.6601(7) 0.3362(6) 0.041(3) Uani 1.00 d .
C10 C 0.6832(7) 0.7159(9) 0.3900(7) 0.051(4) Uani 1.00 d .
C11 C 0.6696(9) 0.737(1) 0.4623(8) 0.068(5) Uani 1.00 d .
C12 C 0.5929(8) 0.696(1) 0.4831(7) 0.061(4) Uani 1.00 d .
C13 C 0.5313(7) 0.6421(8) 0.4265(7) 0.045(3) Uani 1.00 d .
C14 C 0.3620(6) 0.5568(8) 0.3090(6) 0.036(3) Uani 1.00 d .
C15 C 0.3224(7) 0.6534(9) 0.3117(7) 0.050(4) Uani 1.00 d .
C16 C 0.2432(8) 0.662(1) 0.3323(8) 0.063(4) Uani 1.00 d .
C17 C 0.2032(8) 0.577(1) 0.3514(9) 0.077(5) Uani 1.00 d .
C18 C 0.2375(10) 0.482(1) 0.348(1) 0.100(7) Uani 1.00 d .
C19 C 0.3198(8) 0.471(1) 0.3284(9) 0.069(5) Uani 1.00 d .
C20 C 0.6842(6) 0.1752(7) 0.3747(6) 0.032(3) Uani 1.00 d .
C21 C 0.7587(6) 0.2148(7) 0.3563(6) 0.036(3) Uani 1.00 d .
C22 C 0.8396(7) 0.2156(8) 0.4110(6) 0.041(3) Uani 1.00 d .
C23 C 0.8468(7) 0.1772(9) 0.4829(7) 0.047(3) Uani 1.00 d .
C24 C 0.7753(8) 0.1383(9) 0.5031(7) 0.051(4) Uani 1.00 d .
C25 C 0.6925(7) 0.1391(8) 0.4486(6) 0.043(3) Uani 1.00 d .
C26 C 0.5048(7) 0.0917(7) 0.3336(6) 0.034(3) Uani 1.00 d .
C27 C 0.4239(8) 0.1210(8) 0.3438(8) 0.054(4) Uani 1.00 d .
C28 C 0.3675(10) 0.048(1) 0.3630(9) 0.076(5) Uani 1.00 d .
C29 C 0.391(1) -0.0523(9) 0.3761(8) 0.065(5) Uani 1.00 d .
C30 C 0.475(1) -0.0849(9) 0.3664(8) 0.066(5) Uani 1.00 d .
C31 C 0.5306(8) -0.0126(9) 0.3444(8) 0.058(4) Uani 1.00 d .
C32 C 0.5962(6) 0.1207(7) 0.2163(6) 0.029(3) Uani 1.00 d .
C33 C 0.6648(7) 0.0499(8) 0.2207(6) 0.038(3) Uani 1.00 d .
C34 C 0.6751(7) 0.0002(8) 0.1531(7) 0.041(3) Uani 1.00 d .
C35 C 0.6163(7) 0.0219(8) 0.0817(6) 0.042(3) Uani 1.00 d .
C36 C 0.5469(7) 0.0914(8) 0.0779(6) 0.038(3) Uani 1.00 d .
C37 C 0.5362(6) 0.1395(7) 0.1430(6) 0.033(3) Uani 1.00 d .
H1 H 0.6597 0.3511 0.4704 0.0655 Uiso 1.00 calc .
H2 H 0.7188 0.4420 0.4558 0.0655 Uiso 1.00 calc .
H3 H 0.6245 0.4643 0.4654 0.0655 Uiso 1.00 calc .
H4 H 0.4087 0.4863 0.1251 0.0465 Uiso 1.00 calc .
H5 H 0.3730 0.5696 0.0066 0.0589 Uiso 1.00 calc .
H6 H 0.3881 0.7483 -0.0030 0.0582 Uiso 1.00 calc .
H7 H 0.4387 0.8450 0.1096 0.0550 Uiso 1.00 calc .
H8 H 0.4753 0.7631 0.2327 0.0480 Uiso 1.00 calc .
H9 H 0.6313 0.6458 0.2867 0.0474 Uiso 1.00 calc .
H10 H 0.7345 0.7425 0.3779 0.0649 Uiso 1.00 calc .
H11 H 0.7104 0.7760 0.5007 0.0777 Uiso 1.00 calc .
H12 H 0.5848 0.7069 0.5332 0.0712 Uiso 1.00 calc .
H13 H 0.4805 0.6150 0.4392 0.0518 Uiso 1.00 calc .
H14 H 0.3496 0.7137 0.2973 0.0602 Uiso 1.00 calc .
H15 H 0.2176 0.7291 0.3341 0.0782 Uiso 1.00 calc .
H16 H 0.1483 0.5833 0.3653 0.0986 Uiso 1.00 calc .
H17 H 0.2108 0.4220 0.3630 0.1206 Uiso 1.00 calc .
H18 H 0.3451 0.4037 0.3264 0.0859 Uiso 1.00 calc .
H19 H 0.7543 0.2433 0.3062 0.0441 Uiso 1.00 calc .
H20 H 0.8907 0.2427 0.3974 0.0499 Uiso 1.00 calc .
H21 H 0.9025 0.1774 0.5202 0.0568 Uiso 1.00 calc .
H22 H 0.7807 0.1125 0.5541 0.0623 Uiso 1.00 calc .
H23 H 0.6414 0.1134 0.4635 0.0525 Uiso 1.00 calc .
H24 H 0.4078 0.1921 0.3393 0.0665 Uiso 1.00 calc .
H25 H 0.3115 0.0709 0.3691 0.0912 Uiso 1.00 calc .
H26 H 0.3538 -0.1010 0.3915 0.0769 Uiso 1.00 calc .
H27 H 0.4934 -0.1550 0.3758 0.0802 Uiso 1.00 calc .
H28 H 0.5851 -0.0345 0.3355 0.0712 Uiso 1.00 calc .
H29 H 0.7051 0.0345 0.2696 0.0464 Uiso 1.00 calc .
H30 H 0.7208 -0.0480 0.1551 0.0509 Uiso 1.00 calc .
H31 H 0.6232 -0.0105 0.0365 0.0503 Uiso 1.00 calc .
H32 H 0.5061 0.1042 0.0286 0.0443 Uiso 1.00 calc .
H33 H 0.4883 0.1864 0.1405 0.0376 Uiso 1.00 calc .

loop_
_atom_site_aniso_label
_atom_site_aniso_U_11
_atom_site_aniso_U_22
_atom_site_aniso_U_33
_atom_site_aniso_U_12
_atom_site_aniso_U_13
_atom_site_aniso_U_23
Re1 0.0220(2) 0.0221(2) 0.0315(2) 0.0001(2) 0.0067(1) 0.0012(2)
I1 0.0286(4) 0.0258(3) 0.0269(4) -0.0041(3) 0.0102(3) -0.0001(3)
P1 0.023(1) 0.024(1) 0.035(1) 0.003(1) 0.004(1) 0.001(1)
P2 0.029(1) 0.022(1) 0.031(1) -0.000(1) 0.008(1) 0.001(1)
O1 0.024(3) 0.030(3) 0.030(4) 0.003(3) -0.001(3) -0.001(3)
O2 0.034(4) 0.024(3) 0.043(4) -0.006(3) 0.000(3) 0.000(3)
C1 0.069(9) 0.048(7) 0.040(7) 0.010(6) 0.007(6) -0.007(6)
C2 0.025(5) 0.030(6) 0.041(6) 0.008(4) 0.002(4) 0.011(5)
C3 0.031(6) 0.042(6) 0.031(6) 0.002(5) -0.000(5) 0.008(5)
C4 0.047(7) 0.055(8) 0.032(6) -0.002(6) -0.004(5) 0.006(5)
C5 0.038(7) 0.051(7) 0.048(7) 0.003(5) 0.001(6) 0.022(6)
C6 0.035(6) 0.033(6) 0.064(8) 0.002(5) 0.008(6) 0.016(6)
C7 0.032(6) 0.032(6) 0.060(8) 0.003(5) 0.013(5) 0.005(5)
C8 0.018(5) 0.034(6) 0.041(6) -0.000(4) 0.002(4) -0.006(5)
C9 0.040(6) 0.030(6) 0.047(7) -0.002(5) 0.000(5) -0.001(5)
C10 0.038(7) 0.047(7) 0.062(9) -0.006(5) 0.001(6) -0.003(6)
C11 0.051(8) 0.073(9) 0.07(1) -0.014(7) 0.006(7) -0.019(8)
C12 0.056(8) 0.073(9) 0.058(8) -0.020(7) 0.021(7) -0.032(7)
C13 0.046(7) 0.033(6) 0.052(7) -0.003(5) 0.007(6) -0.015(6)
C14 0.025(5) 0.044(6) 0.036(6) 0.003(5) 0.003(5) -0.004(5)
C15 0.040(7) 0.051(8) 0.062(8) 0.009(6) 0.019(6) -0.003(6)
C16 0.035(7) 0.073(10) 0.078(10) 0.032(7) 0.007(7) -0.005(8)
C17 0.034(8) 0.11(1) 0.10(1) 0.022(8) 0.035(8) 0.004(10)
C18 0.050(9) 0.11(1) 0.16(2) 0.015(9) 0.06(1) 0.03(1)
C19 0.037(7) 0.072(9) 0.11(1) 0.012(7) 0.043(8) 0.005(8)
C20 0.038(6) 0.028(5) 0.029(6) 0.010(5) 0.005(5) -0.000(4)
C21 0.028(6) 0.033(6) 0.043(7) 0.004(4) 0.006(5) -0.004(5)
C22 0.040(6) 0.036(6) 0.044(7) 0.008(5) 0.006(5) 0.000(5)
C23 0.035(6) 0.052(7) 0.043(7) 0.015(5) -0.009(5) -0.010(6)
C24 0.049(7) 0.057(7) 0.041(7) 0.010(6) 0.001(6) 0.013(6)
C25 0.034(6) 0.045(6) 0.048(7) 0.009(5) 0.011(5) 0.008(6)
C26 0.043(6) 0.024(5) 0.034(6) -0.006(5) 0.011(5) -0.004(5)
C27 0.059(8) 0.036(7) 0.079(9) -0.010(6) 0.040(7) -0.000(6)
C28 0.08(1) 0.063(9) 0.10(1) -0.011(8) 0.053(10) 0.008(8)
C29 0.10(1) 0.038(7) 0.072(10) -0.033(7) 0.043(9) -0.007(7)
C30 0.10(1) 0.028(6) 0.074(10) -0.012(7) 0.027(9) 0.005(6)
C31 0.061(8) 0.030(6) 0.09(1) -0.003(6) 0.029(8) 0.006(6)
C32 0.028(5) 0.021(5) 0.037(6) -0.003(4) 0.008(4) 0.000(4)
C33 0.031(6) 0.037(6) 0.042(7) 0.006(5) 0.000(5) 0.001(5)
C34 0.036(6) 0.035(6) 0.049(7) 0.000(5) 0.008(5) -0.016(5)
C35 0.043(7) 0.044(7) 0.039(7) -0.011(5) 0.011(5) -0.018(5)
C36 0.032(6) 0.038(6) 0.039(6) -0.006(5) 0.002(5) -0.006(5)
C37 0.027(5) 0.023(5) 0.047(6) -0.003(4) 0.005(5) 0.000(5)

loop_
_atom_type_symbol
_atom_type_description
_atom_type_scat_dispersion_real
_atom_type_scat_dispersion_imag
_atom_type_scat_source
Re Re -1.018 7.231
;International Tables for Crystallography
(1992, Vol. C, Tables 4.2.6.8 and 6.1.1.1)
;
I I -0.474 1.812
;International Tables for Crystallography
(1992, Vol. C, Tables 4.2.6.8 and 6.1.1.1)
;
P P 0.102 0.094
;International Tables for Crystallography
(1992, Vol. C, Tables 4.2.6.8 and 6.1.1.1)
;
O O 0.011 0.006
;International Tables for Crystallography
(1992, Vol. C, Tables 4.2.6.8 and 6.1.1.1)
;
C C 0.003 0.002
;International Tables for Crystallography
(1992, Vol. C, Tables 4.2.6.8 and 6.1.1.1)
;
H H 0.000 0.000
;International Tables for Crystallography
(1992, Vol. C, Table 6.1.1.2)
;

loop_
_geom_angle_atom_site_label_1
_geom_angle_atom_site_label_2
_geom_angle_atom_site_label_3
_geom_angle
_geom_angle_site_symmetry_1
_geom_angle_site_symmetry_2
_geom_angle_site_symmetry_3
_geom_angle_publ_flag
I1 RE1 I2 166.8(1) . . . ?
I1 RE1 P1 93.42(4) . . . ?
I1 RE1 P2 92.66(4) . . . ?
I1 RE1 O1 88.3(1) . . . ?
I1 RE1 O2 99.5(2) . . . ?
I2 RE1 P1 85.0(1) . . . ?
I2 RE1 P2 88.4(1) . . . ?
I2 RE1 O1 78.6(2) . . . ?
I2 RE1 O2 93.6(2) . . . ?
P1 RE1 P2 173.25(6) . . . ?
P1 RE1 O1 88.8(1) . . . ?
P1 RE1 O2 90.9(2) . . . ?
P2 RE1 O1 88.4(1) . . . ?
P2 RE1 O2 91.0(2) . . . ?
O1 RE1 O2 172.2(2) . . . ?
RE1 I2 C12 173.0(4) 1_555 1_555 3_666 ?
RE1 P1 C2 117.6(2) . . . ?
RE1 P1 C8 110.3(2) . . . ?
RE1 P1 C14 114.0(2) . . . ?
C2 P1 C8 106.0(3) . . . ?
C2 P1 C14 102.7(3) . . . ?
C8 P1 C14 105.1(3) . . . ?
RE1 P2 C20 111.3(2) . . . ?
RE1 P2 C26 116.0(2) . . . ?
RE1 P2 C32 116.3(2) . . . ?
C20 P2 C26 106.2(3) . . . ?
C20 P2 C32 104.3(3) . . . ?
C26 P2 C32 101.5(3) . . . ?
RE1 O1 C1 145.4(5) . . . ?
P1 C2 C3 117.4(5) . . . ?
P1 C2 C7 122.6(6) . . . ?
C3 C2 C7 119.9(7) . . . ?
C2 C3 C4 119.6(7) . . . ?
C3 C4 C5 122.2(8) . . . ?
C4 C5 C6 118.6(7) . . . ?
C5 C6 C7 120.9(7) . . . ?
C2 C7 C6 118.8(7) . . . ?
P1 C8 C9 119.3(6) . . . ?
P1 C8 C13 120.2(5) . . . ?
C9 C8 C13 120.2(7) . . . ?
C8 C9 C10 120.1(8) . . . ?
C9 C10 C11 119.7(8) . . . ?
C10 C11 C12 120.3(8) . . . ?
I2 C12 C11 142.5(7) 3_666 1_555 1_555 ?
I2 C12 C13 97.2(6) 3_666 1_555 1_555 ?
C11 C12 C13 118.9(8) . . . ?
C8 C13 C12 120.6(7) . . . ?
P1 C14 C15 120.5(6) . . . ?
P1 C14 C19 121.3(6) . . . ?
C15 C14 C19 118.2(7) . . . ?
C14 C15 C16 121.0(8) . . . ?
C15 C16 C17 120.1(8) . . . ?
C16 C17 C18 120.3(9) . . . ?
C17 C18 C19 120.5(10) . . . ?
C14 C19 C18 120.0(8) . . . ?
P2 C20 C21 119.4(5) . . . ?
P2 C20 C25 122.3(6) . . . ?
C21 C20 C25 118.1(7) . . . ?
C20 C21 C22 121.3(7) . . . ?
C21 C22 C23 119.5(7) . . . ?
C22 C23 C24 121.2(7) . . . ?
C23 C24 C25 120.0(7) . . . ?
C20 C25 C24 119.8(7) . . . ?
P2 C26 C27 121.5(6) . . . ?
P2 C26 C31 119.4(6) . . . ?
C27 C26 C31 119.0(7) . . . ?
C26 C27 C28 121.0(8) . . . ?
C27 C28 C29 120.9(9) . . . ?
C28 C29 C30 119.1(8) . . . ?
C29 C30 C31 119.6(8) . . . ?
C26 C31 C30 120.3(8) . . . ?
P2 C32 C33 122.4(6) . . . ?
P2 C32 C37 118.1(5) . . . ?
C33 C32 C37 119.4(6) . . . ?
C32 C33 C34 119.6(7) . . . ?
C33 C34 C35 120.1(7) . . . ?
C34 C35 C36 120.9(7) . . . ?
C35 C36 C37 120.0(7) . . . ?
C32 C37 C36 120.1(6) . . . ?
RE1 I2 H12 156.392 1_555 . 3_666 no
C12 I2 H12 16.862 3_666 . 3_666 no
O1 C1 H1 109.465 . . . no
O1 C1 H2 109.469 . . . no
O1 C1 H3 109.468 . . . no
H1 C1 H2 109.473 . . . no
H1 C1 H3 109.476 . . . no
H2 C1 H3 109.477 . . . no
C2 C3 H4 120.214 . . . no
C4 C3 H4 120.216 . . . no
C3 C4 H5 118.890 . . . no
C5 C4 H5 118.891 . . . no
C4 C5 H6 120.691 . . . no
C6 C5 H6 120.688 . . . no
C5 C6 H7 119.556 . . . no
C7 C6 H7 119.552 . . . no
C2 C7 H8 120.614 . . . no
C6 C7 H8 120.616 . . . no
C8 C9 H9 119.929 . . . no
C10 C9 H9 119.927 . . . no
C9 C10 H10 120.129 . . . no
C11 C10 H10 120.123 . . . no
C10 C11 H11 119.844 . . . no
C12 C11 H11 119.852 . . . no
I2 C12 H12 25.393 . 3_666 1_555 no
C11 C12 H12 120.557 . . . no
C13 C12 H12 120.565 . . . no
C8 C13 H13 119.711 . . . no
C12 C13 H13 119.711 . . . no
C14 C15 H14 119.512 . . . no
C16 C15 H14 119.518 . . . no
C15 C16 H15 119.936 . . . no
C17 C16 H15 119.936 . . . no
C16 C17 H16 119.867 . . . no
C18 C17 H16 119.868 . . . no
C17 C18 H17 119.761 . . . no
C19 C18 H17 119.762 . . . no
C14 C19 H18 120.024 . . . no
C18 C19 H18 120.022 . . . no
C20 C21 H19 119.348 . . . no
C22 C21 H19 119.351 . . . no
C21 C22 H20 120.233 . . . no
C23 C22 H20 120.236 . . . no
C22 C23 H21 119.415 . . . no
C24 C23 H21 119.412 . . . no
C23 C24 H22 120.003 . . . no
C25 C24 H22 119.996 . . . no
C20 C25 H23 120.081 . . . no
C24 C25 H23 120.085 . . . no
C26 C27 H24 119.509 . . . no
C28 C27 H24 119.511 . . . no
C27 C28 H25 119.553 . . . no
C29 C28 H25 119.549 . . . no
C28 C29 H26 120.449 . . . no
C30 C29 H26 120.441 . . . no
C29 C30 H27 120.188 . . . no
C31 C30 H27 120.189 . . . no
C26 C31 H28 119.865 . . . no
C30 C31 H28 119.867 . . . no
C32 C33 H29 120.220 . . . no
C34 C33 H29 120.218 . . . no
C33 C34 H30 119.960 . . . no
C35 C34 H30 119.960 . . . no
C34 C35 H31 119.560 . . . no
C36 C35 H31 119.557 . . . no
C35 C36 H32 120.020 . . . no
C37 C36 H32 120.017 . . . no
C32 C37 H33 119.965 . . . no
C36 C37 H33 119.965 . . . no

loop_
_geom_bond_atom_site_label_1
_geom_bond_atom_site_label_2
_geom_bond_distance
_geom_bond_site_symmetry_2
_geom_bond_publ_flag
RE1 I1 2.8308(5) . yes
RE1 I2 2.801(7) . yes
RE1 P1 2.481(2) . yes
RE1 P2 2.471(2) . yes
RE1 O1 1.891(4) . yes
RE1 O2 1.712(4) . yes
I2 C12 2.20(1) 3_666 yes
P1 C2 1.826(7) . yes
P1 C8 1.822(7) . yes
P1 C14 1.833(7) . yes
P2 C20 1.816(7) . yes
P2 C26 1.827(7) . yes
P2 C32 1.826(7) . yes
O1 C1 1.415(9) . yes
C2 C3 1.38(1) . yes
C2 C7 1.388(9) . yes
C3 C4 1.36(1) . yes
C4 C5 1.38(1) . yes
C5 C6 1.36(1) . yes
C6 C7 1.41(1) . yes
C8 C9 1.376(10) . yes
C8 C13 1.39(1) . yes
C9 C10 1.38(1) . yes
C10 C11 1.40(1) . yes
C11 C12 1.40(1) . yes
C12 C13 1.38(1) . yes
C14 C15 1.396(10) . yes
C14 C19 1.37(1) . yes
C15 C16 1.38(1) . yes
C16 C17 1.36(1) . yes
C17 C18 1.35(1) . yes
C18 C19 1.41(1) . yes
C20 C21 1.383(10) . yes
C20 C25 1.386(10) . yes
C21 C22 1.37(1) . yes
C22 C23 1.35(1) . yes
C23 C24 1.35(1) . yes
C24 C25 1.39(1) . yes
C26 C27 1.37(1) . yes
C26 C31 1.39(1) . yes
C27 C28 1.38(1) . yes
C28 C29 1.36(1) . yes
C29 C30 1.41(1) . yes
C30 C31 1.39(1) . yes
C32 C33 1.384(9) . yes
C32 C37 1.410(10) . yes
C33 C34 1.408(10) . yes
C34 C35 1.37(1) . yes
C35 C36 1.38(1) . yes
C36 C37 1.381(10) . yes
I2 H12 1.404 3_666 no
C1 H1 0.950 . no
C1 H2 0.950 . no
C1 H3 0.950 . no
C3 H4 0.950 . no
C4 H5 0.950 . no
C5 H6 0.950 . no
C6 H7 0.950 . no
C7 H8 0.950 . no
C9 H9 0.950 . no
C10 H10 0.950 . no
C11 H11 0.950 . no
C12 H12 0.950 . no
C13 H13 0.950 . no
C15 H14 0.950 . no
C16 H15 0.950 . no
C17 H16 0.950 . no
C18 H17 0.950 . no
C19 H18 0.950 . no
C21 H19 0.950 . no
C22 H20 0.950 . no
C23 H21 0.950 . no
C24 H22 0.950 . no
C25 H23 0.950 . no
C27 H24 0.950 . no
C28 H25 0.950 . no
C29 H26 0.950 . no
C30 H27 0.950 . no
C31 H28 0.950 . no
C33 H29 0.950 . no
C34 H30 0.950 . no
C35 H31 0.950 . no
C36 H32 0.950 . no
C37 H33 0.950 . no

loop_
_geom_contact_atom_site_label_1
_geom_contact_atom_site_label_2
_geom_contact_distance
_geom_contact_site_symmetry_2
RE1 I1 2.8308(5) .
RE1 I2 2.801(7) .
O1 C34 3.460(9) 2_655
O2 C16 3.321(9) 2_545
C5 C36 3.55(1) 3_665
C16 C27 3.58(1) 2_555
C17 C27 3.58(2) 2_555
C35 C36 3.59(1) 3_655

loop_
_geom_torsion_atom_site_label_1
_geom_torsion_atom_site_label_2
_geom_torsion_atom_site_label_3
_geom_torsion_atom_site_label_4
_geom_torsion
_geom_torsion_site_symmetry_1
_geom_torsion_site_symmetry_2
_geom_torsion_site_symmetry_3
_geom_torsion_site_symmetry_4
_geom_torsion_publ_flag
RE1 I2 C12 C11 -53(4) 1_555 1_555 3_666 3_666 yes
RE1 I2 C12 C13 141(3) 1_555 1_555 3_666 3_666 yes
RE1 P1 C2 C3 33.8(7) 1_555 1_555 1_555 1_555 yes
RE1 P1 C2 C7 -148.9(5) 1_555 1_555 1_555 1_555 yes
RE1 P1 C8 C9 77.0(6) 1_555 1_555 1_555 1_555 yes
RE1 P1 C8 C13 -96.3(6) 1_555 1_555 1_555 1_555 yes
RE1 P1 C14 C15 179.6(6) 1_555 1_555 1_555 1_555 yes
RE1 P1 C14 C19 -0.1(9) 1_555 1_555 1_555 1_555 yes
RE1 P2 C20 C21 -69.9(6) 1_555 1_555 1_555 1_555 yes
RE1 P2 C20 C25 104.3(6) 1_555 1_555 1_555 1_555 yes
RE1 P2 C26 C27 0.6(8) 1_555 1_555 1_555 1_555 yes
RE1 P2 C26 C31 179.5(6) 1_555 1_555 1_555 1_555 yes
RE1 P2 C32 C33 144.6(5) 1_555 1_555 1_555 1_555 yes
RE1 P2 C32 C37 -38.2(6) 1_555 1_555 1_555 1_555 yes
I1 RE1 I2 C12 -131(3) 1_555 1_555 1_555 3_666 yes
I1 RE1 P1 C2 34.1(3) 1_555 1_555 1_555 1_555 yes
I1 RE1 P1 C8 -87.6(3) 1_555 1_555 1_555 1_555 yes
I1 RE1 P1 C14 154.4(3) 1_555 1_555 1_555 1_555 yes
I1 RE1 P2 C20 84.9(2) 1_555 1_555 1_555 1_555 yes
I1 RE1 P2 C26 -153.6(3) 1_555 1_555 1_555 1_555 yes
I1 RE1 P2 C32 -34.4(2) 1_555 1_555 1_555 1_555 yes
I1 RE1 O1 C1 -178.7(8) 1_555 1_555 1_555 1_555 yes
I2 RE1 P1 C2 -159.0(3) 1_555 1_555 1_555 1_555 yes
I2 RE1 P1 C8 79.3(3) 1_555 1_555 1_555 1_555 yes
I2 RE1 P1 C14 -38.7(3) 1_555 1_555 1_555 1_555 yes
I2 RE1 P2 C20 -81.9(3) 1_555 1_555 1_555 1_555 yes
I2 RE1 P2 C26 39.6(3) 1_555 1_555 1_555 1_555 yes
I2 RE1 P2 C32 158.8(3) 1_555 1_555 1_555 1_555 yes
I2 RE1 O1 C1 2.8(8) 1_555 1_555 1_555 1_555 yes
I2 C12 C11 C10 -160.2(9) 1_555 3_666 3_666 3_666 yes
I2 C12 C13 C8 168.9(6) 1_555 3_666 3_666 3_666 yes
P1 RE1 I2 C12 145(3) 1_555 1_555 1_555 3_666 yes
P1 RE1 P2 C20 -69.1(6) 1_555 1_555 1_555 1_555 yes
P1 RE1 P2 C26 52.3(6) 1_555 1_555 1_555 1_555 yes
P1 RE1 P2 C32 171.6(5) 1_555 1_555 1_555 1_555 yes
P1 RE1 O1 C1 87.9(8) 1_555 1_555 1_555 1_555 yes
P1 C2 C3 C4 177.3(6) 1_555 1_555 1_555 1_555 yes
P1 C2 C7 C6 -177.4(5) 1_555 1_555 1_555 1_555 yes
P1 C8 C9 C10 -176.9(6) 1_555 1_555 1_555 1_555 yes
P1 C8 C13 C12 175.8(7) 1_555 1_555 1_555 1_555 yes
P1 C14 C15 C16 -178.7(7) 1_555 1_555 1_555 1_555 yes
P1 C14 C19 C18 178.9(9) 1_555 1_555 1_555 1_555 yes
P2 RE1 I2 C12 -36(3) 1_555 1_555 1_555 3_666 yes
P2 RE1 P1 C2 -171.8(5) 1_555 1_555 1_555 1_555 yes
P2 RE1 P1 C8 66.4(6) 1_555 1_555 1_555 1_555 yes
P2 RE1 P1 C14 -51.6(6) 1_555 1_555 1_555 1_555 yes
P2 RE1 O1 C1 -85.9(8) 1_555 1_555 1_555 1_555 yes
P2 C20 C21 C22 176.6(6) 1_555 1_555 1_555 1_555 yes
P2 C20 C25 C24 -176.7(6) 1_555 1_555 1_555 1_555 yes
P2 C26 C27 C28 176.7(8) 1_555 1_555 1_555 1_555 yes
P2 C26 C31 C30 -179.6(8) 1_555 1_555 1_555 1_555 yes
P2 C32 C33 C34 178.3(6) 1_555 1_555 1_555 1_555 yes
P2 C32 C37 C36 -178.6(5) 1_555 1_555 1_555 1_555 yes
O1 RE1 I2 C12 -124(3) 1_555 1_555 1_555 3_666 yes
O1 RE1 P1 C2 122.3(3) 1_555 1_555 1_555 1_555 yes
O1 RE1 P1 C8 0.6(3) 1_555 1_555 1_555 1_555 yes
O1 RE1 P1 C14 -117.4(3) 1_555 1_555 1_555 1_555 yes
O1 RE1 P2 C20 -3.3(3) 1_555 1_555 1_555 1_555 yes
O1 RE1 P2 C26 118.2(3) 1_555 1_555 1_555 1_555 yes
O1 RE1 P2 C32 -122.6(3) 1_555 1_555 1_555 1_555 yes
O2 RE1 I2 C12 54(3) 1_555 1_555 1_555 3_666 yes
O2 RE1 P1 C2 -65.5(3) 1_555 1_555 1_555 1_555 yes
O2 RE1 P1 C8 172.8(3) 1_555 1_555 1_555 1_555 yes
O2 RE1 P1 C14 54.8(3) 1_555 1_555 1_555 1_555 yes
O2 RE1 P2 C20 -175.5(3) 1_555 1_555 1_555 1_555 yes
O2 RE1 P2 C26 -54.0(3) 1_555 1_555 1_555 1_555 yes
O2 RE1 P2 C32 65.2(3) 1_555 1_555 1_555 1_555 yes
O2 RE1 O1 C1 0(1) 1_555 1_555 1_555 1_555 yes
C2 P1 C8 C9 -51.3(7) 1_555 1_555 1_555 1_555 yes
C2 P1 C8 C13 135.3(6) 1_555 1_555 1_555 1_555 yes
C2 P1 C14 C15 -52.1(7) 1_555 1_555 1_555 1_555 yes
C2 P1 C14 C19 128.2(8) 1_555 1_555 1_555 1_555 yes
C2 C3 C4 C5 0(1) 1_555 1_555 1_555 1_555 yes
C2 C7 C6 C5 0(1) 1_555 1_555 1_555 1_555 yes
C3 C2 P1 C8 157.7(6) 1_555 1_555 1_555 1_555 yes
C3 C2 P1 C14 -92.2(6) 1_555 1_555 1_555 1_555 yes
C3 C2 C7 C6 0(1) 1_555 1_555 1_555 1_555 yes
C3 C4 C5 C6 0(1) 1_555 1_555 1_555 1_555 yes
C4 C3 C2 C7 0(1) 1_555 1_555 1_555 1_555 yes
C4 C5 C6 C7 0(1) 1_555 1_555 1_555 1_555 yes
C7 C2 P1 C8 -25.0(7) 1_555 1_555 1_555 1_555 yes
C7 C2 P1 C14 85.1(7) 1_555 1_555 1_555 1_555 yes
C8 P1 C14 C15 58.7(7) 1_555 1_555 1_555 1_555 yes
C8 P1 C14 C19 -121.1(8) 1_555 1_555 1_555 1_555 yes
C8 C9 C10 C11 1(1) 1_555 1_555 1_555 1_555 yes
C8 C13 C12 C11 0(1) 1_555 1_555 1_555 1_555 yes
C9 C8 P1 C14 -159.7(6) 1_555 1_555 1_555 1_555 yes
C9 C8 C13 C12 2(1) 1_555 1_555 1_555 1_555 yes
C9 C10 C11 C12 1(1) 1_555 1_555 1_555 1_555 yes
C10 C9 C8 C13 -3(1) 1_555 1_555 1_555 1_555 yes
C10 C11 C12 C13 -2(1) 1_555 1_555 1_555 1_555 yes
C13 C8 P1 C14 27.0(7) 1_555 1_555 1_555 1_555 yes
C14 C15 C16 C17 0(1) 1_555 1_555 1_555 1_555 yes
C14 C19 C18 C17 0(1) 1_555 1_555 1_555 1_555 yes
C15 C14 C19 C18 0(1) 1_555 1_555 1_555 1_555 yes
C15 C16 C17 C18 0(1) 1_555 1_555 1_555 1_555 yes
C16 C15 C14 C19 1(1) 1_555 1_555 1_555 1_555 yes
C16 C17 C18 C19 0(2) 1_555 1_555 1_555 1_555 yes
C20 P2 C26 C27 124.8(7) 1_555 1_555 1_555 1_555 yes
C20 P2 C26 C31 -56.3(7) 1_555 1_555 1_555 1_555 yes
C20 P2 C32 C33 21.6(6) 1_555 1_555 1_555 1_555 yes
C20 P2 C32 C37 -161.3(5) 1_555 1_555 1_555 1_555 yes
C20 C21 C22 C23 0(1) 1_555 1_555 1_555 1_555 yes
C20 C25 C24 C23 1(1) 1_555 1_555 1_555 1_555 yes
C21 C20 P2 C26 163.1(6) 1_555 1_555 1_555 1_555 yes
C21 C20 P2 C32 56.3(6) 1_555 1_555 1_555 1_555 yes
C21 C20 C25 C24 -2(1) 1_555 1_555 1_555 1_555 yes
C21 C22 C23 C24 0(1) 1_555 1_555 1_555 1_555 yes
C22 C21 C20 C25 2(1) 1_555 1_555 1_555 1_555 yes
C22 C23 C24 C25 0(1) 1_555 1_555 1_555 1_555 yes
C25 C20 P2 C26 -22.7(7) 1_555 1_555 1_555 1_555 yes
C25 C20 P2 C32 -129.4(6) 1_555 1_555 1_555 1_555 yes
C26 P2 C32 C33 -88.6(6) 1_555 1_555 1_555 1_555 yes
C26 P2 C32 C37 88.6(6) 1_555 1_555 1_555 1_555 yes
C26 C27 C28 C29 3(1) 1_555 1_555 1_555 1_555 yes
C26 C31 C30 C29 2(1) 1_555 1_555 1_555 1_555 yes
C27 C26 P2 C32 -126.4(7) 1_555 1_555 1_555 1_555 yes
C27 C26 C31 C30 0(1) 1_555 1_555 1_555 1_555 yes
C27 C28 C29 C30 -1(1) 1_555 1_555 1_555 1_555 yes
C28 C27 C26 C31 -2(1) 1_555 1_555 1_555 1_555 yes
C28 C29 C30 C31 0(1) 1_555 1_555 1_555 1_555 yes
C31 C26 P2 C32 52.5(7) 1_555 1_555 1_555 1_555 yes
C32 C33 C34 C35 0(1) 1_555 1_555 1_555 1_555 yes
C32 C37 C36 C35 0(1) 1_555 1_555 1_555 1_555 yes
C33 C32 C37 C36 -1.3(10) 1_555 1_555 1_555 1_555 yes
C33 C34 C35 C36 -1(1) 1_555 1_555 1_555 1_555 yes
C34 C33 C32 C37 1(1) 1_555 1_555 1_555 1_555 yes
C34 C35 C36 C37 0(1) 1_555 1_555 1_555 1_555 yes
